data_2103605
loop_
_publ_author_name
'Hardie, Michaele J.'
'Martin, Anthony'
'Pinkerton, A. Alan'
'Zhurova, Elizabeth A.'

_publ_section_title
;
 Anisotropic thermal expansion of potassium dinitramide: a
 variable-temperature crystallographic study
;
_journal_issue 2
_journal_name_full 'Acta Crystallographica Section B'
_journal_page_first 113
_journal_page_last 118
_journal_paper_doi 10.1107/S0108768100018887
_journal_volume 57
_journal_year 2001
_chemical_formula_moiety 'K N3 O4'
_chemical_formula_sum 'K N3 O4'
_chemical_formula_weight 145.13
_chemical_name_common 'potassium dinitramide'
_chemical_name_systematic
;
 ?
;
_space_group_IT_number 14
_symmetry_cell_setting monoclinic
_symmetry_space_group_name_Hall '-P 2yn'
_symmetry_space_group_name_H-M 'P 1 21/n 1'
_audit_creation_method SHELXL
_cell_angle_alpha 90.00
_cell_angle_beta 97.5830(10)
_cell_angle_gamma 90.00
_cell_formula_units_Z 4
_cell_length_a 6.6162(2)
_cell_length_b 9.2831(2)
_cell_length_c 7.2000(3)
_cell_measurement_reflns_used 2568
_cell_measurement_temperature 298.0(10)
_cell_measurement_theta_max 27.94
_cell_measurement_theta_min 5.00
_cell_volume 438.35(2)
_computing_cell_refinement 'Siemens SAINT'
_computing_data_collection 'Siemens SMART'
_computing_data_reduction 'Siemens SAINT'
_computing_molecular_graphics 'Siemens SHELXTL'
_computing_publication_material 'Siemens SHELXTL and the Toledo cifomatic'
_computing_structure_refinement 'SHELXL-93 (Sheldrick, 1993)'
_computing_structure_solution 'SHELXS-86 (Sheldrick, 1990)'
_diffrn_ambient_temperature 298.0(10)
_diffrn_measurement_device Platform
_diffrn_measurement_method '\w scans'
_diffrn_radiation_monochromator graphite
_diffrn_radiation_source 'Sealed Tube'
_diffrn_radiation_type MoK\a
_diffrn_radiation_wavelength .71073
_diffrn_reflns_av_R_equivalents .0570
_diffrn_reflns_av_sigmaI/netI .0555
_diffrn_reflns_limit_h_max 7
_diffrn_reflns_limit_h_min -8
_diffrn_reflns_limit_k_max 12
_diffrn_reflns_limit_k_min -12
_diffrn_reflns_limit_l_max 9
_diffrn_reflns_limit_l_min -8
_diffrn_reflns_number 3648
_diffrn_reflns_theta_max 28.29
_diffrn_reflns_theta_min 3.60
_exptl_absorpt_coefficient_mu 1.130
_exptl_absorpt_correction_type 'Empirical :Multipole Expansion (Blessing, 1995)'
_exptl_crystal_density_diffrn 2.199
_exptl_crystal_F_000 288
_exptl_crystal_size_max .34
_exptl_crystal_size_mid .14
_exptl_crystal_size_min .08
_refine_diff_density_max .429
_refine_diff_density_min -.378
_refine_ls_extinction_method none
_refine_ls_goodness_of_fit_all .983
_refine_ls_goodness_of_fit_obs 1.058
_refine_ls_matrix_type full
_refine_ls_number_parameters 73
_refine_ls_number_reflns 1084
_refine_ls_number_restraints 0
_refine_ls_restrained_S_all .983
_refine_ls_restrained_S_obs 1.058
_refine_ls_R_factor_all .0507
_refine_ls_R_factor_obs .0391
_refine_ls_shift/esd_max .000
_refine_ls_shift/esd_mean .000
_refine_ls_structure_factor_coef Fsqd
_refine_ls_weighting_details 'w=1/[\s^2^(Fo^2^)+(0.0528P)^2^+0.0000P] where P=(Fo^2^+2Fc^2^)/3'
_refine_ls_weighting_scheme calc
_refine_ls_wR_factor_all .0996
_refine_ls_wR_factor_obs .0944
_reflns_number_observed 854
_reflns_number_total 1084
_reflns_observed_criterion >2sigma(I)
_cod_data_source_file br0101.cif
_cod_data_source_block kdn298
_cod_depositor_comments
;
The following automatic conversions were performed:
'_symmetry_cell_setting' value 'Monoclinic' changed to 'monoclinic'
according to '/home/saulius/struct/CIF-dictionaries/cif_core.dic'
dictionary named 'cif_core.dic' version 2.4.1 from 2010-06-29.

Automatic conversion script
Id: cif_fix_enum 1527 2010-12-29 10:47:43Z saulius 

The following automatic conversions were performed:

'_symmetry_cell_setting' value 'Monoclinic' changed to 'monoclinic'
according to /home/saulius/struct/CIF-dictionaries/cif_core.dic
dictionary named 'cif_core.dic' version 2.4.1 from 2010-06-29.

Automatic conversion script
Id: cif_fix_values 1715 2011-07-08 13:25:40Z adriana 

The following automatic conversions were performed:

'_refine_ls_weighting_scheme' value 'calc
w=1/[\s^2^(Fo^2^)+(0.0528P)^2^+0.0000P] where P=(Fo^2^+2Fc^2^)/3' was
changed to 'calc'. New tag '_refine_ls_weighting_details' was
created. The value of the new tag was set to
'w=1/[\s^2^(Fo^2^)+(0.0528P)^2^+0.0000P] where P=(Fo^2^+2Fc^2^)/3'.

Automatic conversion script
Id: cif_fix_values 3143 2015-03-26 13:38:13Z robertas 
;
_cod_original_sg_symbol_H-M 'P 21/n'
_cod_database_code 2103605
_cod_database_fobs_code 2103605

loop_
_symmetry_equiv_pos_as_xyz
'x, y, z'
'-x+1/2, y+1/2, -z+1/2'
'-x, -y, -z'
'x-1/2, -y-1/2, z-1/2'

loop_
_atom_site_aniso_label
_atom_site_aniso_U_11
_atom_site_aniso_U_22
_atom_site_aniso_U_33
_atom_site_aniso_U_12
_atom_site_aniso_U_13
_atom_site_aniso_U_23
K1 .0340(3) .0406(3) .0296(3) -.0047(2) .0113(2) .0006(2)
O4 .0374(9) .0612(11) .0269(9) .0045(7) .0148(7) .0022(7)
O2 .0484(11) .0407(9) .0472(11) -.0032(7) .0053(8) .0145(7)
N2 .0337(9) .0285(9) .0346(10) .0009(7) .0065(8) -.0033(7)
O1 .0327(9) .0525(10) .0575(12) .0101(7) .0100(8) -.0044(8)
N1 .0330(10) .0364(10) .0316(10) .0073(7) .0146(8) .0047(7)
N3 .0300(9) .0294(9) .0259(9) -.0016(6) .0102(7) -.0021(6)
O3 .0388(9) .0458(9) .0285(8) .0076(7) .0042(7) .0022(7)

loop_
_atom_site_label
_atom_site_fract_x
_atom_site_fract_y
_atom_site_fract_z
_atom_site_U_iso_or_equiv
_atom_site_thermal_displace_type
_atom_site_calc_flag
_atom_site_occupancy
_atom_site_type_symbol
K1 .85793(7) .34205(5) .82918(7) .0341(2) Uani d 1 K
O4 1.0067(3) .3452(2) 1.2134(2) .0409(4) Uani d 1 O
O2 .7282(3) .5379(2) 1.1588(3) .0455(4) Uani d 1 O
N2 .6491(3) .4622(2) 1.2679(3) .0321(4) Uani d 1 N
O1 .4650(2) .4611(2) 1.2786(3) .0472(5) Uani d 1 O
N1 .7576(3) .3765(2) 1.4044(3) .0328(4) Uani d 1 N
N3 .9470(3) .3414(2) 1.3683(2) .0279(4) Uani d 1 N
O3 1.0578(2) .2952(2) 1.5078(2) .0377(4) Uani d 1 O

loop_
_atom_type_symbol
_atom_type_description
_atom_type_scat_dispersion_real
_atom_type_scat_dispersion_imag
_atom_type_scat_source
N N .0061 .0033 'International Tables Vol C Tables 4.2.6.8 and 6.1.1.4'
O O .0106 .0060 'International Tables Vol C Tables 4.2.6.8 and 6.1.1.4'
K K .2009 .2494 'International Tables Vol C Tables 4.2.6.8 and 6.1.1.4'

loop_
_exptl_absorpt_correction_T_max
.990283
.830643
.977935
3.122036
.219526
1.116071
.904643
.990283

loop_
_exptl_absorpt_correction_T_min
.282944
.231297
.279919
.867434
.000387
.319426
.255290
.282944

loop_
_geom_angle_atom_site_label_1
_geom_angle_atom_site_label_2
_geom_angle_atom_site_label_3
_geom_angle_site_symmetry_1
_geom_angle_site_symmetry_3
_geom_angle
O3 K1 O4 4_565 . 74.39(5)
O3 K1 O1 4_565 3_667 82.25(5)
O4 K1 O1 . 3_667 114.53(5)
O3 K1 O3 4_565 1_554 137.32(4)
O4 K1 O3 . 1_554 131.43(5)
O1 K1 O3 3_667 1_554 106.85(5)
O3 K1 O4 4_565 4_565 43.96(4)
O4 K1 O4 . 4_565 116.55(5)
O1 K1 O4 3_667 4_565 76.38(5)
O3 K1 O4 1_554 4_565 96.55(5)
O3 K1 O1 4_565 4_665 79.57(5)
O4 K1 O1 . 4_665 94.19(5)
O1 K1 O1 3_667 4_665 140.16(4)
O3 K1 O1 1_554 4_665 66.85(5)
O4 K1 O1 4_565 4_665 65.92(5)
O3 K1 O2 4_565 3_767 150.23(5)
O4 K1 O2 . 3_767 76.35(5)
O1 K1 O2 3_667 3_767 115.29(5)
O3 K1 O2 1_554 3_767 63.39(5)
O4 K1 O2 4_565 3_767 158.53(5)
O1 K1 O2 4_665 3_767 97.33(5)
O3 K1 N1 4_565 1_554 115.58(5)
O4 K1 N1 . 1_554 169.78(5)
O1 K1 N1 3_667 1_554 66.64(5)
O3 K1 N1 1_554 1_554 42.79(4)
O4 K1 N1 4_565 1_554 73.66(5)
O1 K1 N1 4_665 1_554 90.02(5)
O2 K1 N1 3_767 1_554 93.90(5)
O3 K1 O4 4_565 3_767 135.12(5)
O4 K1 O4 . 3_767 91.13(5)
O1 K1 O4 3_667 3_767 65.33(5)
O3 K1 O4 1_554 3_767 83.70(5)
O4 K1 O4 4_565 3_767 139.79(4)
O1 K1 O4 4_665 3_767 144.76(5)
O2 K1 O4 3_767 3_767 50.37(5)
N1 K1 O4 1_554 3_767 80.14(5)
O3 K1 O2 4_565 . 69.05(4)
O4 K1 O2 . . 49.97(4)
O1 K1 O2 3_667 . 64.58(5)
O3 K1 O2 1_554 . 152.87(5)
O4 K1 O2 4_565 . 105.53(5)
O1 K1 O2 4_665 . 136.90(5)
O2 K1 O2 3_767 . 95.90(5)
N1 K1 O2 1_554 . 129.70(4)
O4 K1 O2 3_767 . 69.28(4)
O3 K1 N3 4_565 4_565 22.09(4)
O4 K1 N3 . 4_565 96.21(5)
O1 K1 N3 3_667 4_565 75.71(5)
O3 K1 N3 1_554 4_565 118.29(5)
O4 K1 N3 4_565 4_565 22.22(4)
O1 K1 N3 4_665 4_565 74.17(4)
O2 K1 N3 3_767 4_565 168.46(5)
N1 K1 N3 1_554 4_565 93.89(5)
O4 K1 N3 3_767 4_565 139.76(4)
O2 K1 N3 . 4_565 85.63(4)
O3 K1 N1 4_565 4_665 104.12(5)
O4 K1 N1 . 4_665 71.22(4)
O1 K1 N1 3_667 4_665 172.66(5)
O3 K1 N1 1_554 4_665 66.02(4)
O4 K1 N1 4_565 4_665 105.56(5)
O1 K1 N1 4_665 4_665 40.05(4)
O2 K1 N1 3_767 4_665 60.62(4)
N1 K1 N1 1_554 4_665 106.86(5)
O4 K1 N1 3_767 4_665 110.99(5)
O2 K1 N1 . 4_665 120.85(5)
N3 K1 N1 4_565 4_665 108.83(4)
N3 O4 K1 . . 141.10(14)
N3 O4 K1 . 4_666 93.57(12)
K1 O4 K1 . 4_666 115.77(5)
N3 O4 K1 . 3_767 104.52(12)
K1 O4 K1 . 3_767 88.87(5)
K1 O4 K1 4_666 3_767 111.02(6)
N2 O2 K1 . 3_767 132.35(14)
N2 O2 K1 . . 109.28(13)
K1 O2 K1 3_767 . 84.10(5)
O2 N2 O1 . . 123.8(2)
O2 N2 N1 . . 124.0(2)
O1 N2 N1 . . 112.0(2)
N2 O1 K1 . 3_667 133.82(14)
N2 O1 K1 . 4_566 105.85(12)
K1 O1 K1 3_667 4_566 117.73(6)
N3 N1 N2 . . 114.1(2)
N3 N1 K1 . 1_556 94.71(12)
N2 N1 K1 . 1_556 142.29(13)
N3 N1 K1 . 4_566 124.01(12)
N2 N1 K1 . 4_566 84.75(11)
K1 N1 K1 1_556 4_566 99.33(5)
O4 N3 O3 . . 121.2(2)
O4 N3 N1 . . 125.6(2)
O3 N3 N1 . . 113.1(2)
O4 N3 K1 . 4_666 64.21(11)
O3 N3 K1 . 4_666 58.48(10)
N1 N3 K1 . 4_666 161.67(12)
O4 N3 K1 . 1_556 171.05(14)
O3 N3 K1 . 1_556 51.55(10)
N1 N3 K1 . 1_556 62.25(10)
K1 N3 K1 4_666 1_556 109.61(5)
N3 O3 K1 . 4_666 99.44(12)
N3 O3 K1 . 1_556 108.51(12)
K1 O3 K1 4_666 1_556 150.91(6)

loop_
_geom_bond_atom_site_label_1
_geom_bond_atom_site_label_2
_geom_bond_site_symmetry_2
_geom_bond_distance
K1 O3 4_565 2.810(2)
K1 O4 . 2.812(2)
K1 O1 3_667 2.841(2)
K1 O3 1_554 2.846(2)
K1 O4 4_565 2.933(2)
K1 O1 4_665 2.936(2)
K1 O2 3_767 2.947(2)
K1 N1 1_554 3.060(2)
K1 O4 3_767 3.066(2)
K1 O2 . 3.196(2)
K1 N3 4_565 3.252(2)
K1 N1 4_665 3.320(2)
O4 N3 . 1.232(2)
O4 K1 4_666 2.933(2)
O4 K1 3_767 3.066(2)
O2 N2 . 1.222(3)
O2 K1 3_767 2.947(2)
N2 O1 . 1.230(2)
N2 N1 . 1.388(2)
O1 K1 3_667 2.841(2)
O1 K1 4_566 2.936(2)
N1 N3 . 1.353(2)
N1 K1 1_556 3.060(2)
N1 K1 4_566 3.320(2)
N3 O3 . 1.239(2)
N3 K1 4_666 3.251(2)
N3 K1 1_556 3.446(2)
O3 K1 4_666 2.810(2)
O3 K1 1_556 2.846(2)
